data_4129901
loop_
_publ_author_name
'G\'omez-Aguirre, L Claudia'
'Pato-Dold\'an, Breog\'an'
'Mira, J.'
'Castro-Garc\'ia, Socorro'
'Se\~nar\'is-Rodr\'iguez, Mar\'ia Antonia'
'S\'anchez-And\'ujar, Manuel'
'Singleton, John'
'Zapf, Vivien S.'

_publ_section_title
;
 Magnetic Ordering-Induced Multiferroic Behavior in [CH3NH3][Co(HCOO)3]
 Metal-Organic Framework.
;
_journal_issue 4
_journal_name_full 'Journal of the American Chemical Society'
_journal_page_first 1122
_journal_page_last 1125
_journal_paper_doi 10.1021/jacs.5b11688
_journal_volume 138
_journal_year 2016
_chemical_formula_moiety 'C3 H3 Co O6, C H6 N'
_chemical_formula_sum 'C4 H9 Co N O6'
_chemical_formula_weight 226.05
_chemical_name_systematic 'Poly[methylammonium tris(mu!2$-formato-k2O:O')cobalt(II)]'
_space_group_IT_number 62
_space_group_name_Hall '-P 2ac 2n'
_space_group_name_H-M_alt 'P n m a'
_symmetry_cell_setting orthorhombic
_symmetry_space_group_name_H-M 'P n m a'
_atom_sites_solution_hydrogens geom
_atom_sites_solution_primary direct
_atom_sites_solution_secondary difmap
_audit_creation_method SHELXL-97
_cell_angle_alpha 90.00
_cell_angle_beta 90.00
_cell_angle_gamma 90.00
_cell_formula_units_Z 4
_cell_length_a 8.2499(4)
_cell_length_b 11.6336(6)
_cell_length_c 8.1398(4)
_cell_measurement_reflns_used 1605
_cell_measurement_temperature 100(2)
_cell_measurement_theta_max 55.400
_cell_measurement_theta_min 7.005
_cell_volume 781.23(7)
_computing_cell_refinement 'SAINT V7.68A (Bruker: Madison, 2009 ) in Apex2 suite'
_computing_data_collection 'Apex2, Bruker Instrument Service v2010, 1-2'.'
_computing_data_reduction 'SAINT and XPREP Version 2008/2 (Sheldrick, Bruker AXS Inc.)'
_computing_structure_refinement 'SHELXL-97 (Sheldrick, 1997)'
_computing_structure_solution 'SHELXS-97 (Sheldrick, 1990)'
_diffrn_ambient_temperature 100(2)
_diffrn_measured_fraction_theta_full 1.000
_diffrn_measured_fraction_theta_max 1.000
_diffrn_measurement_device_type 'APEXII area detector'
_diffrn_measurement_method 'phi and omega scans'
_diffrn_radiation_monochromator graphite
_diffrn_radiation_source 'fine-focus sealed tube'
_diffrn_radiation_type MoK\a
_diffrn_radiation_wavelength 0.71073
_diffrn_reflns_av_R_equivalents 0.0539
_diffrn_reflns_av_sigmaI/netI 0.0362
_diffrn_reflns_limit_h_max 10
_diffrn_reflns_limit_h_min -10
_diffrn_reflns_limit_k_max 14
_diffrn_reflns_limit_k_min -15
_diffrn_reflns_limit_l_max 10
_diffrn_reflns_limit_l_min -10
_diffrn_reflns_number 7244
_diffrn_reflns_theta_full 27.86
_diffrn_reflns_theta_max 27.86
_diffrn_reflns_theta_min 3.05
_exptl_absorpt_coefficient_mu 2.189
_exptl_absorpt_correction_T_max 0.7006
_exptl_absorpt_correction_T_min 0.6686
_exptl_absorpt_correction_type multi-scan
_exptl_absorpt_process_details 'SADABS Version 2008/1 (Sheldrick, Bruker AXS Inc.)'
_exptl_crystal_colour pink
_exptl_crystal_density_diffrn 1.922
_exptl_crystal_density_method 'not measured'
_exptl_crystal_description prism
_exptl_crystal_F_000 460
_exptl_crystal_size_max 0.20
_exptl_crystal_size_mid 0.19
_exptl_crystal_size_min 0.17
_refine_diff_density_max 0.945
_refine_diff_density_min -0.693
_refine_diff_density_rms 0.118
_refine_ls_extinction_coef 0.020(3)
_refine_ls_extinction_expression Fc^*^=kFc[1+0.001xFc^2^\l^3^/sin(2\q)]^-1/4^
_refine_ls_extinction_method SHELXL
_refine_ls_goodness_of_fit_ref 1.018
_refine_ls_hydrogen_treatment mixed
_refine_ls_matrix_type full
_refine_ls_number_parameters 83
_refine_ls_number_reflns 979
_refine_ls_number_restraints 0
_refine_ls_restrained_S_all 1.018
_refine_ls_R_factor_all 0.0465
_refine_ls_R_factor_gt 0.0374
_refine_ls_shift/su_max 0.001
_refine_ls_shift/su_mean 0.000
_refine_ls_structure_factor_coef Fsqd
_refine_ls_weighting_details 'calc w=1/[\s^2^(Fo^2^)+(0.0667P)^2^+0.0000P] where P=(Fo^2^+2Fc^2^)/3'
_refine_ls_weighting_scheme calc
_refine_ls_wR_factor_gt 0.0977
_refine_ls_wR_factor_ref 0.1037
_reflns_number_gt 781
_reflns_number_total 979
_reflns_threshold_expression >2sigma(I)
_cod_data_source_file ja5b11688_si_001.cif
_cod_data_source_block Methylammonium_Cobalt_Formate
_cod_database_code 4129901

loop_
_symmetry_equiv_pos_as_xyz
'x, y, z'
'-x+1/2, -y, z+1/2'
'-x, y+1/2, -z'
'x+1/2, -y+1/2, -z+1/2'
'-x, -y, -z'
'x-1/2, y, -z-1/2'
'x, -y-1/2, z'
'-x-1/2, y-1/2, z-1/2'

loop_
_atom_site_label
_atom_site_type_symbol
_atom_site_fract_x
_atom_site_fract_y
_atom_site_fract_z
_atom_site_U_iso_or_equiv
_atom_site_adp_type
_atom_site_occupancy
_atom_site_symmetry_multiplicity
_atom_site_calc_flag
_atom_site_refinement_flags
N1 N 0.5847(4) 0.7500 0.0301(4) 0.0162(6) Uani 1 2 d S
C3 C 0.4138(5) 0.7500 -0.0260(5) 0.0213(8) Uani 1 2 d S
H3 H 0.638(5) 0.693(3) -0.009(3) 0.027(9) Uiso 1 1 d .
H1 H 0.366(4) 0.690(3) 0.016(3) 0.025(9) Uiso 1 1 d .
H4 H 0.592(5) 0.7500 0.147(5) 0.027(11) Uiso 1 2 d S
H2 H 0.417(6) 0.7500 -0.144(6) 0.042(13) Uiso 1 2 d S
H6 H 0.229(4) 0.534(3) 0.272(4) 0.036(9) Uiso 1 1 d .
H5 H 0.498(4) 0.7500 0.581(6) 0.025(12) Uiso 1 2 d S
Co1 Co 0.5000 0.5000 0.5000 0.0121(2) Uani 1 2 d S
C2 C 0.5100(3) 0.7500 0.4433(5) 0.0155(8) Uani 1 2 d S
O1 O 0.40398(16) 0.42935(14) 0.28636(18) 0.0164(4) Uani 1 1 d .
O2 O 0.22749(16) 0.44015(15) 0.08155(18) 0.0151(4) Uani 1 1 d .
O3 O 0.52529(18) 0.65525(15) 0.37228(18) 0.0156(4) Uani 1 1 d .
C1 C 0.2795(3) 0.4696(2) 0.2213(3) 0.0156(5) Uani 1 1 d .

loop_
_atom_site_aniso_label
_atom_site_aniso_U_11
_atom_site_aniso_U_22
_atom_site_aniso_U_33
_atom_site_aniso_U_23
_atom_site_aniso_U_13
_atom_site_aniso_U_12
N1 0.0113(14) 0.0305(18) 0.0067(13) 0.000 0.0009(10) 0.000
C3 0.0110(17) 0.033(2) 0.0196(19) 0.000 0.0016(13) 0.000
Co1 0.0062(3) 0.0236(4) 0.0065(3) 0.00013(16) -0.00001(12) 0.00309(15)
C2 0.0051(14) 0.029(2) 0.0122(19) 0.000 -0.0005(10) 0.000
O1 0.0095(7) 0.0320(10) 0.0077(8) -0.0008(7) -0.0032(5) 0.0053(6)
O2 0.0072(7) 0.0304(9) 0.0077(8) -0.0001(6) -0.0016(5) 0.0024(6)
O3 0.0107(7) 0.0281(10) 0.0081(8) 0.0007(7) 0.0006(5) 0.0029(7)
C1 0.0091(9) 0.0285(13) 0.0094(11) 0.0014(10) 0.0007(8) 0.0023(9)

loop_
_atom_type_symbol
_atom_type_description
_atom_type_scat_dispersion_real
_atom_type_scat_dispersion_imag
_atom_type_scat_source
C C 0.0033 0.0016 'International Tables Vol C Tables 4.2.6.8 and 6.1.1.4'
H H 0.0000 0.0000 'International Tables Vol C Tables 4.2.6.8 and 6.1.1.4'
N N 0.0061 0.0033 'International Tables Vol C Tables 4.2.6.8 and 6.1.1.4'
O O 0.0106 0.0060 'International Tables Vol C Tables 4.2.6.8 and 6.1.1.4'
Co Co 0.3494 0.9721 'International Tables Vol C Tables 4.2.6.8 and 6.1.1.4'

loop_
_geom_angle_atom_site_label_1
_geom_angle_atom_site_label_2
_geom_angle_atom_site_label_3
_geom_angle
_geom_angle_site_symmetry_1
_geom_angle_site_symmetry_3
O1 Co1 O1 180.0 5_666 .
O1 Co1 O3 92.08(6) 5_666 .
O1 Co1 O3 87.92(6) . .
O1 Co1 O3 87.92(6) 5_666 5_666
O1 Co1 O3 92.08(6) . 5_666
O3 Co1 O3 180.0 . 5_666
O1 Co1 O2 93.13(6) 5_666 6_656
O1 Co1 O2 86.86(6) . 6_656
O3 Co1 O2 92.28(6) . 6_656
O3 Co1 O2 87.72(6) 5_666 6_656
O1 Co1 O2 86.87(6) 5_666 2_565
O1 Co1 O2 93.14(6) . 2_565
O3 Co1 O2 87.72(6) . 2_565
O3 Co1 O2 92.28(6) 5_666 2_565
O2 Co1 O2 180.0 6_656 2_565
O3 C2 O3 123.5(3) 7_575 .
C1 O1 Co1 121.35(15) . .
C1 O2 Co1 119.74(14) . 2_564
C2 O3 Co1 121.36(18) . .
O1 C1 O2 124.1(2) . .

loop_
_geom_bond_atom_site_label_1
_geom_bond_atom_site_label_2
_geom_bond_distance
_geom_bond_site_symmetry_2
N1 C3 1.481(6) .
Co1 O1 2.0802(15) 5_666
Co1 O1 2.0802(15) .
Co1 O3 2.0943(17) .
Co1 O3 2.0944(17) 5_666
Co1 O2 2.1089(14) 6_656
Co1 O2 2.1089(14) 2_565
C2 O3 1.251(3) 7_575
C2 O3 1.251(3) .
O1 C1 1.247(3) .
O2 C1 1.263(3) .
O2 Co1 2.1089(14) 2_564
